data_7123794
loop_
_publ_author_name
'Wang, Zhen-Hua'
'Zhang, Xia-Yan'
'Lei, Chuan-Wen'
'Zhao, Jian-Qiang'
'you, yong'
'Yuan, Weicheng'

_publ_section_title
;
 Highly Enantioselective Sequential Vinylogous Aldol
 Reaction/Transesterification of Methyl-Substituted Olefinic
 Butyrolactones with Isatins for the Construction of Chiral Spirocyclic
 Oxindole-Dihydropyranones
;
_journal_name_full 'Chemical Communications'
_journal_paper_doi 10.1039/C9CC04427B
_journal_year 2019
_chemical_absolute_configuration ad
_chemical_formula_moiety 'C33 H24 Br N O4'
_chemical_formula_sum 'C33 H24 Br N O4'
_chemical_formula_weight 578.44
_space_group_crystal_system monoclinic
_space_group_IT_number 4
_space_group_name_Hall 'P 2yb'
_space_group_name_H-M_alt 'P 1 21 1'
_symmetry_space_group_name_Hall 'P 2yb'
_symmetry_space_group_name_H-M 'P 1 21 1'
_atom_sites_solution_hydrogens geom
_atom_sites_solution_primary direct
_audit_creation_date 2018-04-24
_audit_creation_method
;
Olex2 1.2
(compiled 2018.04.18 svn.r3501 for OlexSys, GUI svn.r5488)
;
_audit_update_record
;
2018-04-27 deposited with the CCDC.    2019-07-09 downloaded from the CCDC.
;
_cell_angle_alpha 90
_cell_angle_beta 101.307(2)
_cell_angle_gamma 90
_cell_formula_units_Z 2
_cell_length_a 10.2050(2)
_cell_length_b 9.46603(18)
_cell_length_c 13.9602(3)
_cell_measurement_reflns_used 5739
_cell_measurement_temperature 293(2)
_cell_measurement_theta_max 70.8150
_cell_measurement_theta_min 4.4010
_cell_volume 1322.39(5)
_computing_cell_refinement
;
CrysAlisPro, Agilent Technologies,
Version 1.171.37.35 (release 13-08-2014 CrysAlis171 .NET)
(compiled Aug 13 2014,18:06:01)
;
_computing_data_collection
;
CrysAlisPro, Agilent Technologies,
Version 1.171.37.35 (release 13-08-2014 CrysAlis171 .NET)
(compiled Aug 13 2014,18:06:01)
;
_computing_data_reduction
;
CrysAlisPro, Agilent Technologies,
Version 1.171.37.35 (release 13-08-2014 CrysAlis171 .NET)
(compiled Aug 13 2014,18:06:01)
;
_computing_molecular_graphics 'Olex2 (Dolomanov et al., 2009)'
_computing_publication_material 'Olex2 (Dolomanov et al., 2009)'
_computing_structure_refinement 'ShelXL (Sheldrick, 2015)'
_computing_structure_solution 'ShelXS (Sheldrick, 2008)'
_diffrn_ambient_temperature 293(2)
_diffrn_detector 'CCD plate'
_diffrn_detector_area_resol_mean 16.2312
_diffrn_detector_type Eos
_diffrn_measured_fraction_theta_full 1.000
_diffrn_measured_fraction_theta_max 1.000
_diffrn_measurement_details
;
#__ type_ start__ end____ width___ exp.time_
  1 omega -103.00   -5.00   1.0000    1.5000
omega____ theta____ kappa____ phi______ frames
    -      -33.5000  -77.0000 -120.0000 98

#__ type_ start__ end____ width___ exp.time_
  2 omega  -77.00   22.00   1.0000    1.5000
omega____ theta____ kappa____ phi______ frames
    -      -33.5000  104.0000  148.0000 99

#__ type_ start__ end____ width___ exp.time_
  3 omega -108.00  -32.00   1.0000    1.5000
omega____ theta____ kappa____ phi______ frames
    -      -33.5000  178.0000  150.0000 76

#__ type_ start__ end____ width___ exp.time_
  4 omega  -52.00   35.00   1.0000    1.5000
omega____ theta____ kappa____ phi______ frames
    -      -33.5000   57.0000  -30.0000 87

#__ type_ start__ end____ width___ exp.time_
  5 omega -108.00  -32.00   1.0000    1.5000
omega____ theta____ kappa____ phi______ frames
    -      -33.5000  178.0000    0.0000 76

#__ type_ start__ end____ width___ exp.time_
  6 omega  -60.00  -33.00   1.0000    1.5000
omega____ theta____ kappa____ phi______ frames
    -      -33.5000  178.0000  -90.0000 27

#__ type_ start__ end____ width___ exp.time_
  7 omega  -49.00   35.00   1.0000    1.5000
omega____ theta____ kappa____ phi______ frames
    -      -33.5000   37.0000  -90.0000 84

#__ type_ start__ end____ width___ exp.time_
  8 omega   69.00  110.00   1.0000    1.5000
omega____ theta____ kappa____ phi______ frames
    -       36.4734  178.0000   30.0000 41

#__ type_ start__ end____ width___ exp.time_
  9 omega   26.00   89.00   1.0000    1.5000
omega____ theta____ kappa____ phi______ frames
    -       36.4734   77.0000  -60.0000 63

#__ type_ start__ end____ width___ exp.time_
 10 omega  -34.00   -5.00   1.0000    1.5000
omega____ theta____ kappa____ phi______ frames
    -       36.4734  -37.0000 -180.0000 29

#__ type_ start__ end____ width___ exp.time_
 11 omega   12.00   43.00   1.0000    1.5000
omega____ theta____ kappa____ phi______ frames
    -       36.4734  -37.0000   90.0000 31

#__ type_ start__ end____ width___ exp.time_
 12 omega    4.00   76.00   1.0000    1.5000
omega____ theta____ kappa____ phi______ frames
    -       36.4734 -104.0000   46.0000 72

#__ type_ start__ end____ width___ exp.time_
 13 omega   75.00  101.00   1.0000    1.5000
omega____ theta____ kappa____ phi______ frames
    -       36.4734  178.0000 -120.0000 26

#__ type_ start__ end____ width___ exp.time_
 14 omega   86.00  115.00   1.0000    7.5000
omega____ theta____ kappa____ phi______ frames
    -      108.0000 -111.0000  150.0000 29

#__ type_ start__ end____ width___ exp.time_
 15 omega   48.00   87.00   1.0000    7.5000
omega____ theta____ kappa____ phi______ frames
    -      108.0000  -30.0000  150.0000 39

#__ type_ start__ end____ width___ exp.time_
 16 omega   38.00   75.00   1.0000    7.5000
omega____ theta____ kappa____ phi______ frames
    -      108.0000  -30.0000  -60.0000 37

#__ type_ start__ end____ width___ exp.time_
 17 omega   62.00  104.00   1.0000    7.5000
omega____ theta____ kappa____ phi______ frames
    -      108.0000  -94.0000  -30.0000 42

#__ type_ start__ end____ width___ exp.time_
 18 omega   48.00   87.00   1.0000    7.5000
omega____ theta____ kappa____ phi______ frames
    -      108.0000  -30.0000    0.0000 39

#__ type_ start__ end____ width___ exp.time_
 19 omega   41.00   92.00   1.0000    7.5000
omega____ theta____ kappa____ phi______ frames
    -      108.0000  -45.0000   60.0000 51

#__ type_ start__ end____ width___ exp.time_
 20 omega   44.00   93.00   1.0000    7.5000
omega____ theta____ kappa____ phi______ frames
    -      108.0000  -94.0000   30.0000 49

#__ type_ start__ end____ width___ exp.time_
 21 omega   39.00   99.00   1.0000    7.5000
omega____ theta____ kappa____ phi______ frames
    -      108.0000  -45.0000 -120.0000 60

#__ type_ start__ end____ width___ exp.time_
 22 omega   51.00   84.00   1.0000    7.5000
omega____ theta____ kappa____ phi______ frames
    -      108.0000  -77.0000 -180.0000 33

#__ type_ start__ end____ width___ exp.time_
 23 omega  112.00  137.00   1.0000    7.5000
omega____ theta____ kappa____ phi______ frames
    -      108.0000  -77.0000 -180.0000 25

#__ type_ start__ end____ width___ exp.time_
 24 omega   38.00   70.00   1.0000    7.5000
omega____ theta____ kappa____ phi______ frames
    -      108.0000  -45.0000 -150.0000 32

#__ type_ start__ end____ width___ exp.time_
 25 omega   47.00   94.00   1.0000    7.5000
omega____ theta____ kappa____ phi______ frames
    -      108.0000  -45.0000  120.0000 47

#__ type_ start__ end____ width___ exp.time_
 26 omega   65.00  170.00   1.0000    7.5000
omega____ theta____ kappa____ phi______ frames
    -      108.0000   15.0000  -90.0000 105

#__ type_ start__ end____ width___ exp.time_
 27 omega   43.00   87.00   1.0000    7.5000
omega____ theta____ kappa____ phi______ frames
    -      108.0000  -30.0000  -30.0000 44

#__ type_ start__ end____ width___ exp.time_
 28 omega   39.00  127.00   1.0000    7.5000
omega____ theta____ kappa____ phi______ frames
    -      108.0000  -77.0000   60.0000 88

#__ type_ start__ end____ width___ exp.time_
 29 omega   36.00  153.00   1.0000    7.5000
omega____ theta____ kappa____ phi______ frames
    -      108.0000  -15.0000   60.0000 117

#__ type_ start__ end____ width___ exp.time_
 30 omega   60.00  113.00   1.0000    7.5000
omega____ theta____ kappa____ phi______ frames
    -      108.0000 -111.0000  -90.0000 53
;
_diffrn_measurement_device 'four-circle diffractometer'
_diffrn_measurement_device_type 'Xcalibur, Eos, Gemini'
_diffrn_measurement_method '\w scans'
_diffrn_orient_matrix_UB_11 -0.0033210000
_diffrn_orient_matrix_UB_12 0.0208736000
_diffrn_orient_matrix_UB_13 0.1089512000
_diffrn_orient_matrix_UB_21 0.0417898000
_diffrn_orient_matrix_UB_22 -0.1552052000
_diffrn_orient_matrix_UB_23 0.0202702000
_diffrn_orient_matrix_UB_31 0.1481067000
_diffrn_orient_matrix_UB_32 0.0443245000
_diffrn_orient_matrix_UB_33 0.0197084000
_diffrn_radiation_monochromator graphite
_diffrn_radiation_probe x-ray
_diffrn_radiation_type CuK\a
_diffrn_radiation_wavelength 1.54184
_diffrn_reflns_av_R_equivalents 0.0213
_diffrn_reflns_av_unetI/netI 0.0272
_diffrn_reflns_Laue_measured_fraction_full 1.000
_diffrn_reflns_Laue_measured_fraction_max 1.000
_diffrn_reflns_limit_h_max 12
_diffrn_reflns_limit_h_min -7
_diffrn_reflns_limit_k_max 11
_diffrn_reflns_limit_k_min -11
_diffrn_reflns_limit_l_max 16
_diffrn_reflns_limit_l_min -16
_diffrn_reflns_number 9391
_diffrn_reflns_point_group_measured_fraction_full 0.999
_diffrn_reflns_point_group_measured_fraction_max 0.999
_diffrn_reflns_theta_full 67.064
_diffrn_reflns_theta_max 67.064
_diffrn_reflns_theta_min 4.418
_diffrn_source 'Enhance (Cu) X-ray Source'
_exptl_absorpt_coefficient_mu 2.446
_exptl_absorpt_correction_T_max 1.00000
_exptl_absorpt_correction_T_min 0.61035
_exptl_absorpt_correction_type multi-scan
_exptl_absorpt_process_details
;
CrysAlisPro, Agilent Technologies,
Version 1.171.37.35 (release 13-08-2014 CrysAlis171 .NET)
(compiled Aug 13 2014,18:06:01)
Empirical absorption correction using spherical harmonics,
 implemented in SCALE3 ABSPACK scaling algorithm.
;
_exptl_crystal_colour colourless
_exptl_crystal_colour_primary colourless
_exptl_crystal_density_diffrn 1.453
_exptl_crystal_description prism
_exptl_crystal_F_000 592
_exptl_crystal_recrystallization_method 'Re-crystallisation from solvent: DCM/EtOH'
_exptl_crystal_size_max 0.2
_exptl_crystal_size_mid 0.16
_exptl_crystal_size_min 0.13
_refine_diff_density_max 0.934
_refine_diff_density_min -0.475
_refine_diff_density_rms 0.046
_refine_ls_abs_structure_details
;
 Flack x determined using 1965 quotients [(I+)-(I-)]/[(I+)+(I-)]
 (Parsons, Flack and Wagner, Acta Cryst. B69 (2013) 249-259).
;
_refine_ls_abs_structure_Flack -0.024(8)
_refine_ls_extinction_method none
_refine_ls_goodness_of_fit_ref 1.050
_refine_ls_hydrogen_treatment constr
_refine_ls_matrix_type full
_refine_ls_number_parameters 352
_refine_ls_number_reflns 4710
_refine_ls_number_restraints 1
_refine_ls_restrained_S_all 1.050
_refine_ls_R_factor_all 0.0393
_refine_ls_R_factor_gt 0.0374
_refine_ls_shift/su_max 0.000
_refine_ls_shift/su_mean 0.000
_refine_ls_structure_factor_coef Fsqd
_refine_ls_weighting_details 'w=1/[\s^2^(Fo^2^)+(0.0534P)^2^+0.3875P] where P=(Fo^2^+2Fc^2^)/3'
_refine_ls_weighting_scheme calc
_refine_ls_wR_factor_gt 0.0979
_refine_ls_wR_factor_ref 0.1003
_reflns_Friedel_coverage 0.873
_reflns_Friedel_fraction_full 0.998
_reflns_Friedel_fraction_max 0.998
_reflns_number_gt 4475
_reflns_number_total 4710
_reflns_threshold_expression 'I > 2\s(I)'
_cod_data_source_file c9cc04427b2.cif
_cod_data_source_block 201804229
_cod_database_code 7123794
_shelx_shelxl_version_number 2014/7
_chemical_oxdiff_formula C15H15O3N2S1F3Br1
_shelx_space_group_comment
;
The symmetry employed for this shelxl refinement is uniquely defined
by the following loop, which should always be used as a source of
symmetry information in preference to the above space-group names.
They are only intended as comments.
;
_shelx_estimated_absorpt_t_max 0.742
_shelx_estimated_absorpt_t_min 0.640
_reflns_odcompleteness_completeness 99.96
_reflns_odcompleteness_iscentric 1
_reflns_odcompleteness_theta 66.97
_olex2_refinement_description
;
1. Fixed Uiso
 At 1.2 times of:
  All C(H) groups, All C(H,H) groups
2.a Secondary CH2 refined with riding coordinates:
 C4(H4A,H4B), C13(H13A,H13B), C27(H27A,H27B)
2.b Aromatic/amide H refined with riding coordinates:
 C9(H9), C11(H11), C12(H12), C16(H16), C17(H17), C18(H18), C19(H19), C20(H20),
 C22(H22), C23(H23), C24(H24), C25(H25), C26(H26), C29(H29), C30(H30), C31(H31),
  C32(H32), C33(H33)
;
_olex2_submission_special_instructions 'No special instructions were received'

loop_
_space_group_symop_operation_xyz
'x, y, z'
'-x, y+1/2, -z'

loop_
_atom_site_label
_atom_site_type_symbol
_atom_site_fract_x
_atom_site_fract_y
_atom_site_fract_z
_atom_site_U_iso_or_equiv
_atom_site_adp_type
_atom_site_occupancy
_atom_site_site_symmetry_order
_atom_site_calc_flag
_atom_site_refinement_flags_posn
Br1 Br 0.45061(6) 0.83534(7) -0.04824(4) 0.0730(2) Uani 1 1 d .
C1 C 0.8762(4) 0.5110(5) 0.3688(3) 0.0479(10) Uani 1 1 d .
C2 C 0.9972(4) 0.4964(5) 0.3263(3) 0.0416(8) Uani 1 1 d .
C3 C 1.0700(4) 0.6107(4) 0.3150(3) 0.0400(8) Uani 1 1 d .
C4 C 1.0234(4) 0.7558(5) 0.3353(3) 0.0468(9) Uani 1 1 d .
H4A H 1.0501 0.8227 0.2902 0.056 Uiso 1 1 calc R
H4B H 1.0648 0.7838 0.4011 0.056 Uiso 1 1 calc R
C5 C 0.8718(4) 0.7582(5) 0.3245(3) 0.0452(9) Uani 1 1 d .
C6 C 0.8298(4) 0.8952(5) 0.3714(4) 0.0510(10) Uani 1 1 d .
C7 C 0.7885(4) 0.7659(5) 0.2224(3) 0.0406(8) Uani 1 1 d .
C8 C 0.7087(4) 0.8853(4) 0.2157(3) 0.0410(9) Uani 1 1 d .
C9 C 0.6099(4) 0.9137(5) 0.1347(4) 0.0481(9) Uani 1 1 d .
H9 H 0.5552 0.9929 0.1311 0.058 Uiso 1 1 calc R
C10 C 0.5976(4) 0.8164(5) 0.0592(3) 0.0488(10) Uani 1 1 d .
C11 C 0.6808(5) 0.7006(5) 0.0610(3) 0.0501(10) Uani 1 1 d .
H11 H 0.6727 0.6411 0.0071 0.060 Uiso 1 1 calc R
C12 C 0.7760(4) 0.6746(5) 0.1439(3) 0.0467(9) Uani 1 1 d .
H12 H 0.8314 0.5961 0.1470 0.056 Uiso 1 1 calc R
C13 C 1.0380(4) 0.3471(6) 0.3070(3) 0.0485(9) Uani 1 1 d .
H13A H 1.1320 0.3463 0.3035 0.058 Uiso 1 1 calc R
H13B H 1.0266 0.2874 0.3612 0.058 Uiso 1 1 calc R
C14 C 0.9582(4) 0.2870(5) 0.2140(3) 0.0459(9) Uani 1 1 d .
C15 C 1.0118(5) 0.1607(5) 0.1677(3) 0.0478(9) Uani 1 1 d .
C16 C 0.9225(6) 0.0851(6) 0.0978(4) 0.0590(12) Uani 1 1 d .
H16 H 0.8334 0.1125 0.0820 0.071 Uiso 1 1 calc R
C17 C 0.9660(7) -0.0303(6) 0.0519(4) 0.0737(16) Uani 1 1 d .
H17 H 0.9059 -0.0813 0.0060 0.088 Uiso 1 1 calc R
C18 C 1.0983(8) -0.0693(7) 0.0743(5) 0.0827(19) Uani 1 1 d .
H18 H 1.1285 -0.1455 0.0426 0.099 Uiso 1 1 calc R
C19 C 1.1847(7) 0.0038(8) 0.1430(5) 0.0847(19) Uani 1 1 d .
H19 H 1.2736 -0.0242 0.1588 0.102 Uiso 1 1 calc R
C20 C 1.1430(6) 0.1193(7) 0.1900(4) 0.0680(14) Uani 1 1 d .
H20 H 1.2037 0.1686 0.2365 0.082 Uiso 1 1 calc R
C21 C 1.2022(4) 0.6021(4) 0.2850(3) 0.0401(8) Uani 1 1 d .
C22 C 1.3191(4) 0.6044(5) 0.3535(4) 0.0521(10) Uani 1 1 d .
H22 H 1.3159 0.6104 0.4195 0.063 Uiso 1 1 calc R
C23 C 1.4409(4) 0.5980(6) 0.3252(4) 0.0599(12) Uani 1 1 d .
H23 H 1.5190 0.5979 0.3725 0.072 Uiso 1 1 calc R
C24 C 1.4484(5) 0.5918(6) 0.2298(4) 0.0645(13) Uani 1 1 d .
H24 H 1.5311 0.5890 0.2113 0.077 Uiso 1 1 calc R
C25 C 1.3325(7) 0.5895(10) 0.1602(5) 0.092(2) Uani 1 1 d .
H25 H 1.3368 0.5829 0.0945 0.111 Uiso 1 1 calc R
C26 C 1.2094(5) 0.5970(9) 0.1877(4) 0.0757(19) Uani 1 1 d .
H26 H 1.1315 0.5985 0.1403 0.091 Uiso 1 1 calc R
C27 C 0.6857(5) 1.1029(5) 0.3176(4) 0.0519(10) Uani 1 1 d .
H27A H 0.6703 1.1536 0.2560 0.062 Uiso 1 1 calc R
H27B H 0.7526 1.1548 0.3631 0.062 Uiso 1 1 calc R
C28 C 0.5571(4) 1.1019(4) 0.3563(3) 0.0436(9) Uani 1 1 d .
C29 C 0.5083(5) 1.2286(5) 0.3833(4) 0.0566(12) Uani 1 1 d .
H29 H 0.5532 1.3122 0.3759 0.068 Uiso 1 1 calc R
C30 C 0.3929(6) 1.2318(6) 0.4212(4) 0.0667(14) Uani 1 1 d .
H30 H 0.3607 1.3178 0.4391 0.080 Uiso 1 1 calc R
C31 C 0.3261(5) 1.1111(7) 0.4328(4) 0.0658(14) Uani 1 1 d .
H31 H 0.2485 1.1145 0.4582 0.079 Uiso 1 1 calc R
C32 C 0.3733(6) 0.9845(6) 0.4070(5) 0.0676(14) Uani 1 1 d .
H32 H 0.3281 0.9016 0.4155 0.081 Uiso 1 1 calc R
C33 C 0.4892(5) 0.9791(5) 0.3680(4) 0.0574(12) Uani 1 1 d .
H33 H 0.5206 0.8928 0.3500 0.069 Uiso 1 1 calc R
N1 N 0.7388(4) 0.9645(4) 0.3025(3) 0.0485(8) Uani 1 1 d .
O1 O 0.8274(3) 0.6436(4) 0.3781(2) 0.0501(7) Uani 1 1 d .
O2 O 0.8216(4) 0.4145(4) 0.4007(3) 0.0679(10) Uani 1 1 d .
O3 O 0.8699(4) 0.9345(5) 0.4538(3) 0.0781(12) Uani 1 1 d .
O4 O 0.8506(3) 0.3374(5) 0.1762(3) 0.0696(9) Uani 1 1 d .

loop_
_atom_site_aniso_label
_atom_site_aniso_U_11
_atom_site_aniso_U_22
_atom_site_aniso_U_33
_atom_site_aniso_U_23
_atom_site_aniso_U_13
_atom_site_aniso_U_12
Br1 0.0752(3) 0.0659(3) 0.0650(3) 0.0041(3) -0.0182(2) 0.0066(3)
C1 0.038(2) 0.060(3) 0.045(2) -0.002(2) 0.0065(17) -0.0044(19)
C2 0.0363(19) 0.048(2) 0.039(2) -0.0018(17) 0.0050(15) 0.0024(17)
C3 0.0327(17) 0.050(2) 0.0365(19) -0.0033(16) 0.0039(14) 0.0026(16)
C4 0.034(2) 0.053(2) 0.052(2) -0.008(2) 0.0062(17) -0.0037(18)
C5 0.037(2) 0.053(2) 0.047(2) -0.0074(19) 0.0099(17) 0.0059(18)
C6 0.041(2) 0.059(3) 0.053(3) -0.012(2) 0.0100(19) 0.0026(19)
C7 0.0317(18) 0.044(2) 0.048(2) -0.0050(18) 0.0122(16) -0.0028(16)
C8 0.0359(18) 0.043(2) 0.046(2) -0.0044(16) 0.0138(16) -0.0029(16)
C9 0.046(2) 0.040(2) 0.057(3) 0.0028(19) 0.0082(19) 0.0035(18)
C10 0.046(2) 0.047(3) 0.050(2) 0.002(2) -0.0001(17) -0.005(2)
C11 0.052(2) 0.047(2) 0.050(2) -0.0066(19) 0.0058(19) 0.0011(18)
C12 0.045(2) 0.048(2) 0.048(2) -0.0043(18) 0.0107(18) 0.0070(18)
C13 0.0447(19) 0.048(2) 0.051(2) 0.001(2) 0.0042(16) 0.006(2)
C14 0.042(2) 0.045(2) 0.049(2) 0.0028(17) 0.0051(18) -0.0028(16)
C15 0.055(2) 0.048(2) 0.041(2) 0.0029(17) 0.0100(18) -0.0011(19)
C16 0.064(3) 0.058(3) 0.055(3) -0.001(2) 0.010(2) -0.009(2)
C17 0.101(5) 0.059(3) 0.059(3) -0.011(2) 0.009(3) -0.008(3)
C18 0.122(6) 0.071(4) 0.058(3) -0.011(3) 0.024(4) 0.017(4)
C19 0.081(4) 0.097(5) 0.075(4) -0.014(4) 0.015(3) 0.031(4)
C20 0.063(3) 0.081(4) 0.056(3) -0.016(3) 0.002(2) 0.014(3)
C21 0.0345(18) 0.043(2) 0.042(2) 0.0016(16) 0.0077(16) 0.0033(16)
C22 0.043(2) 0.061(3) 0.051(2) -0.003(2) 0.0055(19) -0.005(2)
C23 0.033(2) 0.058(3) 0.084(4) -0.008(2) 0.000(2) -0.0027(19)
C24 0.041(2) 0.074(3) 0.084(4) -0.002(3) 0.028(2) 0.001(2)
C25 0.066(4) 0.159(8) 0.058(3) 0.005(4) 0.030(3) 0.021(4)
C26 0.045(3) 0.133(6) 0.048(3) 0.000(3) 0.006(2) 0.018(3)
C27 0.052(2) 0.040(2) 0.068(3) -0.009(2) 0.020(2) -0.0040(19)
C28 0.046(2) 0.040(2) 0.044(2) -0.0015(16) 0.0060(17) 0.0032(17)
C29 0.057(3) 0.044(2) 0.069(3) -0.010(2) 0.013(2) 0.0056(19)
C30 0.069(3) 0.068(3) 0.063(3) -0.011(2) 0.013(3) 0.024(3)
C31 0.056(3) 0.092(4) 0.051(3) 0.008(3) 0.015(2) 0.018(3)
C32 0.062(3) 0.066(3) 0.079(4) 0.019(3) 0.024(3) 0.002(3)
C33 0.058(3) 0.042(2) 0.077(3) 0.000(2) 0.023(2) 0.004(2)
N1 0.0431(18) 0.049(2) 0.055(2) -0.0098(16) 0.0117(16) 0.0046(16)
O1 0.0436(15) 0.0609(18) 0.0505(17) 0.0002(14) 0.0207(13) 0.0034(14)
O2 0.061(2) 0.065(2) 0.086(3) 0.002(2) 0.0329(19) -0.0147(18)
O3 0.080(3) 0.090(3) 0.058(2) -0.030(2) -0.0022(18) 0.023(2)
O4 0.0523(17) 0.0646(19) 0.081(2) -0.013(3) -0.0137(15) 0.009(2)

loop_
_atom_type_symbol
_atom_type_description
_atom_type_scat_dispersion_real
_atom_type_scat_dispersion_imag
_atom_type_scat_source
C C 0.0181 0.0091 'International Tables Vol C Tables 4.2.6.8 and 6.1.1.4'
H H 0.0000 0.0000 'International Tables Vol C Tables 4.2.6.8 and 6.1.1.4'
Br Br -0.6763 1.2805 'International Tables Vol C Tables 4.2.6.8 and 6.1.1.4'
N N 0.0311 0.0180 'International Tables Vol C Tables 4.2.6.8 and 6.1.1.4'
O O 0.0492 0.0322 'International Tables Vol C Tables 4.2.6.8 and 6.1.1.4'

loop_
_geom_angle_atom_site_label_1
_geom_angle_atom_site_label_2
_geom_angle_atom_site_label_3
_geom_angle
O1 C1 C2 118.2(4)
O2 C1 C2 124.3(5)
O2 C1 O1 117.3(4)
C1 C2 C13 116.1(4)
C3 C2 C1 119.9(4)
C3 C2 C13 123.7(4)
C2 C3 C4 120.9(3)
C2 C3 C21 122.9(4)
C21 C3 C4 116.2(3)
C3 C4 C5 110.4(4)
C4 C5 C6 109.3(4)
C7 C5 C4 117.8(4)
C7 C5 C6 101.9(4)
O1 C5 C4 110.7(4)
O1 C5 C6 105.7(3)
O1 C5 C7 110.5(4)
N1 C6 C5 108.1(4)
O3 C6 C5 126.3(5)
O3 C6 N1 125.6(5)
C8 C7 C5 108.5(4)
C12 C7 C5 131.7(4)
C12 C7 C8 119.7(4)
C7 C8 C9 122.5(4)
C7 C8 N1 110.5(4)
C9 C8 N1 127.0(4)
C10 C9 C8 115.8(4)
C9 C10 Br1 118.3(3)
C11 C10 Br1 118.3(3)
C11 C10 C9 123.3(4)
C12 C11 C10 119.0(4)
C11 C12 C7 119.6(4)
C14 C13 C2 112.7(4)
C13 C14 C15 119.2(4)
O4 C14 C13 121.1(4)
O4 C14 C15 119.7(4)
C16 C15 C14 117.6(4)
C20 C15 C14 123.2(5)
C20 C15 C16 119.2(5)
C17 C16 C15 120.3(6)
C18 C17 C16 119.8(6)
C19 C18 C17 119.7(6)
C18 C19 C20 121.4(6)
C15 C20 C19 119.7(6)
C22 C21 C3 120.9(4)
C22 C21 C26 118.7(4)
C26 C21 C3 120.3(4)
C21 C22 C23 120.6(4)
C24 C23 C22 120.9(5)
C23 C24 C25 119.3(4)
C24 C25 C26 120.3(5)
C21 C26 C25 120.1(5)
N1 C27 C28 114.9(4)
C29 C28 C27 118.4(4)
C33 C28 C27 122.6(4)
C33 C28 C29 118.9(4)
C28 C29 C30 120.2(5)
C31 C30 C29 120.8(5)
C30 C31 C32 119.8(5)
C31 C32 C33 120.3(5)
C28 C33 C32 120.0(5)
C6 N1 C8 110.8(3)
C6 N1 C27 123.6(4)
C8 N1 C27 125.6(4)
C1 O1 C5 119.1(3)

loop_
_geom_bond_atom_site_label_1
_geom_bond_atom_site_label_2
_geom_bond_distance
Br1 C10 1.910(4)
C1 C2 1.477(6)
C1 O1 1.365(6)
C1 O2 1.200(6)
C2 C3 1.340(6)
C2 C13 1.512(7)
C3 C4 1.499(6)
C3 C21 1.491(5)
C4 C5 1.525(5)
C5 C6 1.550(6)
C5 C7 1.512(6)
C5 O1 1.441(6)
C6 N1 1.366(6)
C6 O3 1.202(6)
C7 C8 1.386(6)
C7 C12 1.382(6)
C8 C9 1.386(6)
C8 N1 1.406(6)
C9 C10 1.386(7)
C10 C11 1.384(7)
C11 C12 1.379(6)
C13 C14 1.503(6)
C14 C15 1.512(6)
C14 O4 1.217(6)
C15 C16 1.394(7)
C15 C20 1.371(7)
C16 C17 1.383(8)
C17 C18 1.376(10)
C18 C19 1.358(10)
C19 C20 1.384(8)
C21 C22 1.375(6)
C21 C26 1.375(7)
C22 C23 1.377(7)
C23 C24 1.350(8)
C24 C25 1.376(9)
C25 C26 1.385(8)
C27 C28 1.514(6)
C27 N1 1.450(6)
C28 C29 1.380(6)
C28 C33 1.379(7)
C29 C30 1.383(8)
C30 C31 1.356(9)
C31 C32 1.366(8)
C32 C33 1.396(7)
